data_9014838
loop_
_publ_author_name
'Antao, S. M.'
'Hassan, I.'

_publ_section_title
;
 Temperature dependence of the structural parameters
 in the transformation of aragonite to calcite,
 as determined from in situ synchrotron powder X-ray-diffraction data
 Note: T = 92 C
 Note: P = 101 kPa
;
_journal_name_full 'The Canadian Mineralogist'
_journal_page_first 1225
_journal_page_last 1236
_journal_paper_doi 10.3749/canmin.48.5.1225
_journal_volume 48
_journal_year 2010
_chemical_compound_source 'Cuenca, Spain'
_chemical_formula_sum 'C Ca O3'
_chemical_name_mineral Aragonite
_space_group_IT_number 62
_symmetry_space_group_name_Hall '-P 2n 2a'
_symmetry_space_group_name_H-M 'P m c n'
_cell_angle_alpha 90
_cell_angle_beta 90
_cell_angle_gamma 90
_cell_length_a 4.9586
_cell_length_b 7.9867
_cell_length_c 5.7547
_cell_formula_units_Z 4
_cell_volume 227.903
_database_code_amcsd 0017829
_exptl_crystal_density_diffrn 2.917
_cod_original_formula_sum 'Ca C O3'
_cod_database_code 9014838

loop_
_space_group_symop_operation_xyz
x,y,z
1/2-x,y,z
1/2+x,-y,-z
1/2+x,1/2+y,1/2-z
1/2-x,1/2-y,1/2+z
x,1/2-y,1/2+z
-x,1/2+y,1/2-z
-x,-y,-z

loop_
_atom_site_label
_atom_site_fract_x
_atom_site_fract_y
_atom_site_fract_z
_atom_site_U_iso_or_equiv
Ca 0.25000 0.41410 0.75380 0.00900
C 0.25000 0.76580 -0.06790 0.02600
O1 0.25000 0.91830 -0.08890 0.02600
O2 0.47350 0.68400 -0.09830 0.02600

loop_
_cod_related_entry_id
_cod_related_entry_database
_cod_related_entry_code
1 AMCSD 0017829
